data_7700523
loop_
_publ_author_name
'Yuvaraj, K.'
'Jones, Cameron'

_publ_section_title
;
 Synthesis and reactivity of boryl substituted silaimines.
;
_journal_issue 31
_journal_name_full 'Dalton transactions (Cambridge, England : 2003)'
_journal_page_first 11961
_journal_page_last 11965
_journal_paper_doi 10.1039/c9dt02657f
_journal_volume 48
_journal_year 2019
_chemical_formula_sum 'C36 H56 B N5 Si'
_chemical_formula_weight 597.75
_space_group_crystal_system orthorhombic
_space_group_IT_number 61
_space_group_name_Hall '-P 2ac 2ab'
_space_group_name_H-M_alt 'P b c a'
_symmetry_space_group_name_Hall '-P 2ac 2ab'
_symmetry_space_group_name_H-M 'P b c a'
_atom_sites_solution_hydrogens geom
_audit_creation_method SHELXL-2016/6
_audit_update_record
;
2019-07-10 deposited with the CCDC.    2019-07-12 downloaded from the CCDC.
;
_cell_angle_alpha 90
_cell_angle_beta 90
_cell_angle_gamma 90
_cell_formula_units_Z 8
_cell_length_a 20.0450(5)
_cell_length_b 12.0661(2)
_cell_length_c 29.3699(6)
_cell_measurement_reflns_used 12313
_cell_measurement_temperature 123(2)
_cell_measurement_theta_max 77.3790
_cell_measurement_theta_min 4.4120
_cell_volume 7103.6(3)
_computing_cell_refinement 'CrysAlisPro 1.171.39.46 (Rigaku OD, 2018)'
_computing_data_collection 'CrysAlisPro 1.171.39.46 (Rigaku OD, 2018)'
_computing_data_reduction 'CrysAlisPro 1.171.39.46 (Rigaku OD, 2018)'
_computing_molecular_graphics xseed
_computing_publication_material Ciftab
_computing_structure_refinement 'SHELXL-2016/6 (Sheldrick, 2016)'
_computing_structure_solution 'SHELXT 2014/5 (Sheldrick, 2014)'
_diffrn_ambient_temperature 123(2)
_diffrn_measured_fraction_theta_full 1.000
_diffrn_measured_fraction_theta_max 0.999
_diffrn_measurement_device_type 'XtaLAB Synergy, Dualflex, HyPix'
_diffrn_radiation_type CuK\a
_diffrn_radiation_wavelength 1.54184
_diffrn_reflns_av_R_equivalents 0.0982
_diffrn_reflns_av_unetI/netI 0.0648
_diffrn_reflns_Laue_measured_fraction_full 1.000
_diffrn_reflns_Laue_measured_fraction_max 0.999
_diffrn_reflns_limit_h_max 22
_diffrn_reflns_limit_h_min -24
_diffrn_reflns_limit_k_max 14
_diffrn_reflns_limit_k_min -14
_diffrn_reflns_limit_l_max 35
_diffrn_reflns_limit_l_min -29
_diffrn_reflns_number 36803
_diffrn_reflns_point_group_measured_fraction_full 1.000
_diffrn_reflns_point_group_measured_fraction_max 0.999
_diffrn_reflns_theta_full 67.684
_diffrn_reflns_theta_max 68.999
_diffrn_reflns_theta_min 3.009
_diffrn_source 'micro-focus sealed X-ray tube'
_exptl_absorpt_coefficient_mu 0.805
_exptl_absorpt_correction_T_max 1.00000
_exptl_absorpt_correction_T_min 0.76635
_exptl_absorpt_correction_type multi-scan
_exptl_absorpt_process_details
;
CrysAlisPro 1.171.39.46 (Rigaku Oxford Diffraction, 2018)
Empirical absorption correction using spherical harmonics,
 implemented in SCALE3 ABSPACK scaling algorithm.
;
_exptl_crystal_colour colorless
_exptl_crystal_density_diffrn 1.118
_exptl_crystal_description block
_exptl_crystal_F_000 2608
_exptl_crystal_size_max 0.180
_exptl_crystal_size_mid 0.170
_exptl_crystal_size_min 0.130
_refine_diff_density_max 0.914
_refine_diff_density_min -0.293
_refine_diff_density_rms 0.087
_refine_ls_extinction_method none
_refine_ls_goodness_of_fit_ref 1.120
_refine_ls_hydrogen_treatment constr
_refine_ls_matrix_type full
_refine_ls_number_parameters 402
_refine_ls_number_reflns 6608
_refine_ls_number_restraints 0
_refine_ls_restrained_S_all 1.120
_refine_ls_R_factor_all 0.0880
_refine_ls_R_factor_gt 0.0770
_refine_ls_shift/su_max 0.000
_refine_ls_shift/su_mean 0.000
_refine_ls_structure_factor_coef Fsqd
_refine_ls_weighting_details 'w=1/[\s^2^(Fo^2^)+(0.1031P)^2^+7.2835P] where P=(Fo^2^+2Fc^2^)/3'
_refine_ls_weighting_scheme calc
_refine_ls_wR_factor_gt 0.2045
_refine_ls_wR_factor_ref 0.2121
_reflns_Friedel_coverage 0.000
_reflns_number_gt 5475
_reflns_number_total 6608
_reflns_threshold_expression 'I > 2\s(I)'
_cod_data_source_file c9dt02657f2.cif
_cod_data_source_block Cj1371
_cod_depositor_comments 'Adding full bibliography for 7700519--7700526.cif.'
_cod_database_code 7700523
_shelx_shelxl_version_number 2016/6
_shelx_space_group_comment
;
The symmetry employed for this shelxl refinement is uniquely defined
by the following loop, which should always be used as a source of
symmetry information in preference to the above space-group names.
They are only intended as comments.
;
_shelx_estimated_absorpt_t_min 0.869
_shelx_estimated_absorpt_t_max 0.903

loop_
_space_group_symop_operation_xyz
'x, y, z'
'-x+1/2, -y, z+1/2'
'x+1/2, -y+1/2, -z'
'-x, y+1/2, -z+1/2'
'-x, -y, -z'
'x-1/2, y, -z-1/2'
'-x-1/2, y-1/2, z'
'x, -y-1/2, z-1/2'

loop_
_atom_site_label
_atom_site_type_symbol
_atom_site_fract_x
_atom_site_fract_y
_atom_site_fract_z
_atom_site_U_iso_or_equiv
_atom_site_adp_type
_atom_site_occupancy
_atom_site_site_symmetry_order
_atom_site_calc_flag
_atom_site_refinement_flags_posn
_atom_site_refinement_flags_adp
Si1 Si 0.54167(3) 0.55337(6) 0.46664(2) 0.0229(2) Uani 1 1 d . .
N1 N 0.52377(11) 0.53201(18) 0.33004(7) 0.0249(5) Uani 1 1 d . .
C1 C 0.49958(15) 0.5862(2) 0.29101(9) 0.0301(6) Uani 1 1 d . .
H11 H 0.502158 0.557836 0.260885 0.036 Uiso 1 1 calc R U
B1 B 0.51158(14) 0.6028(2) 0.37007(10) 0.0230(6) Uani 1 1 d . .
N2 N 0.47741(11) 0.69794(18) 0.34942(7) 0.0242(5) Uani 1 1 d . .
C2 C 0.47250(14) 0.6832(2) 0.30248(9) 0.0294(6) Uani 1 1 d . .
H12 H 0.452892 0.734279 0.281838 0.035 Uiso 1 1 calc R U
N3 N 0.52906(11) 0.58674(19) 0.41560(7) 0.0286(5) Uani 1 1 d . .
C3 C 0.54935(14) 0.4216(2) 0.32573(8) 0.0261(6) Uani 1 1 d . .
N4 N 0.48717(11) 0.59223(18) 0.51796(7) 0.0261(5) Uani 1 1 d . .
C4 C 0.61811(15) 0.4061(3) 0.31925(9) 0.0336(6) Uani 1 1 d . .
N5 N 0.61558(11) 0.58692(19) 0.49420(8) 0.0296(5) Uani 1 1 d . .
C5 C 0.64152(16) 0.2978(3) 0.31448(10) 0.0391(7) Uani 1 1 d . .
H29 H 0.687974 0.285547 0.310507 0.047 Uiso 1 1 calc R U
C6 C 0.59883(18) 0.2083(3) 0.31538(10) 0.0419(8) Uani 1 1 d . .
H28 H 0.615955 0.135244 0.312276 0.050 Uiso 1 1 calc R U
C7 C 0.53139(17) 0.2248(3) 0.32079(10) 0.0372(7) Uani 1 1 d . .
H27 H 0.502343 0.162607 0.321152 0.045 Uiso 1 1 calc R U
C8 C 0.50447(15) 0.3318(2) 0.32580(8) 0.0292(6) Uani 1 1 d . .
C9 C 0.66501(16) 0.5043(3) 0.31447(13) 0.0483(8) Uani 1 1 d . .
H34 H 0.648196 0.564906 0.334641 0.058 Uiso 1 1 calc R U
C10 C 0.6646(2) 0.5473(4) 0.26547(16) 0.0725(13) Uani 1 1 d . .
H35A H 0.680903 0.489231 0.244971 0.109 Uiso 1 1 calc R U
H35B H 0.693697 0.612403 0.263196 0.109 Uiso 1 1 calc R U
H35C H 0.619054 0.567937 0.256870 0.109 Uiso 1 1 calc R U
C11 C 0.73660(18) 0.4783(4) 0.32853(17) 0.0686(12) Uani 1 1 d . .
H36A H 0.736448 0.439115 0.357764 0.103 Uiso 1 1 calc R U
H36B H 0.761768 0.547510 0.331548 0.103 Uiso 1 1 calc R U
H36C H 0.757563 0.431480 0.305309 0.103 Uiso 1 1 calc R U
C12 C 0.42948(15) 0.3481(3) 0.32931(10) 0.0348(6) Uani 1 1 d . .
H31 H 0.421135 0.417948 0.346760 0.042 Uiso 1 1 calc R U
C13 C 0.39403(17) 0.2530(3) 0.35411(11) 0.0449(8) Uani 1 1 d . .
H33A H 0.393671 0.187079 0.334608 0.067 Uiso 1 1 calc R U
H33B H 0.348064 0.274828 0.361075 0.067 Uiso 1 1 calc R U
H33C H 0.417717 0.236260 0.382477 0.067 Uiso 1 1 calc R U
C14 C 0.39814(17) 0.3611(3) 0.28206(11) 0.0483(8) Uani 1 1 d . .
H32A H 0.419266 0.423307 0.266144 0.072 Uiso 1 1 calc R U
H32B H 0.350252 0.375521 0.285249 0.072 Uiso 1 1 calc R U
H32C H 0.404852 0.292914 0.264545 0.072 Uiso 1 1 calc R U
C15 C 0.44317(14) 0.7895(2) 0.36959(8) 0.0262(6) Uani 1 1 d . .
C16 C 0.37315(14) 0.7907(3) 0.36883(9) 0.0332(6) Uani 1 1 d . .
C17 C 0.34013(16) 0.8825(3) 0.38685(11) 0.0418(7) Uani 1 1 d . .
H17 H 0.292766 0.884969 0.386306 0.050 Uiso 1 1 calc R U
C18 C 0.37506(18) 0.9695(3) 0.40535(11) 0.0456(8) Uani 1 1 d . .
H16 H 0.351785 1.031187 0.417686 0.055 Uiso 1 1 calc R U
C19 C 0.44401(18) 0.9675(3) 0.40607(11) 0.0412(7) Uani 1 1 d . .
H15 H 0.467599 1.028005 0.419100 0.049 Uiso 1 1 calc R U
C20 C 0.47967(15) 0.8783(2) 0.38803(9) 0.0305(6) Uani 1 1 d . .
C21 C 0.33293(15) 0.6966(3) 0.34848(11) 0.0429(8) Uani 1 1 d . .
H22 H 0.364959 0.637288 0.339081 0.051 Uiso 1 1 calc R U
C22 C 0.28377(18) 0.6453(4) 0.38221(13) 0.0552(10) Uani 1 1 d . .
H23A H 0.308259 0.615740 0.408402 0.083 Uiso 1 1 calc R U
H23B H 0.259212 0.585231 0.367276 0.083 Uiso 1 1 calc R U
H23C H 0.252307 0.702144 0.392570 0.083 Uiso 1 1 calc R U
C23 C 0.2956(2) 0.7350(4) 0.30569(13) 0.0643(12) Uani 1 1 d . .
H24A H 0.263069 0.792192 0.313997 0.096 Uiso 1 1 calc R U
H24B H 0.272335 0.671851 0.291980 0.096 Uiso 1 1 calc R U
H24C H 0.327524 0.765577 0.283759 0.096 Uiso 1 1 calc R U
C24 C 0.55554(16) 0.8764(2) 0.38710(10) 0.0362(7) Uani 1 1 d . .
H19 H 0.570305 0.802206 0.398494 0.043 Uiso 1 1 calc R U
C25 C 0.5808(2) 0.8888(3) 0.33823(13) 0.0558(10) Uani 1 1 d . .
H21A H 0.562783 0.828619 0.319466 0.084 Uiso 1 1 calc R U
H21B H 0.629635 0.885406 0.337986 0.084 Uiso 1 1 calc R U
H21C H 0.566124 0.960202 0.325908 0.084 Uiso 1 1 calc R U
C26 C 0.58804(18) 0.9647(3) 0.41720(12) 0.0463(8) Uani 1 1 d . .
H20A H 0.576558 1.038492 0.405678 0.069 Uiso 1 1 calc R U
H20B H 0.636598 0.955287 0.416697 0.069 Uiso 1 1 calc R U
H20C H 0.571783 0.956877 0.448505 0.069 Uiso 1 1 calc R U
C27 C 0.53831(14) 0.6097(2) 0.55347(9) 0.0298(6) Uani 1 1 d . .
H2 H 0.526694 0.623289 0.584322 0.036 Uiso 1 1 calc R U
C28 C 0.60152(15) 0.6053(2) 0.53983(10) 0.0333(6) Uani 1 1 d . .
H1 H 0.636724 0.614709 0.561137 0.040 Uiso 1 1 calc R U
C29 C 0.43998(15) 0.6931(2) 0.51549(9) 0.0304(6) Uani 1 1 d . .
C30 C 0.48174(17) 0.7951(2) 0.50530(11) 0.0388(7) Uani 1 1 d . .
H4A H 0.513797 0.806889 0.530017 0.058 Uiso 1 1 calc R U
H4B H 0.452547 0.859913 0.502686 0.058 Uiso 1 1 calc R U
H4C H 0.505832 0.784255 0.476603 0.058 Uiso 1 1 calc R U
C31 C 0.39070(15) 0.6744(3) 0.47665(10) 0.0344(6) Uani 1 1 d . .
H6A H 0.415198 0.655784 0.448802 0.052 Uiso 1 1 calc R U
H6B H 0.364659 0.742067 0.471666 0.052 Uiso 1 1 calc R U
H6C H 0.360585 0.613358 0.484522 0.052 Uiso 1 1 calc R U
C32 C 0.40226(17) 0.7052(3) 0.56008(10) 0.0411(7) Uani 1 1 d . .
H5A H 0.377770 0.636699 0.566492 0.062 Uiso 1 1 calc R U
H5B H 0.370752 0.767082 0.557728 0.062 Uiso 1 1 calc R U
H5C H 0.433923 0.719788 0.584796 0.062 Uiso 1 1 calc R U
C33 C 0.68170(15) 0.6279(3) 0.47726(10) 0.0378(7) Uani 1 1 d . .
C34 C 0.68822(19) 0.7512(3) 0.48760(16) 0.0579(10) Uani 1 1 d . .
H10A H 0.650996 0.791348 0.473598 0.087 Uiso 1 1 calc R U
H10B H 0.730447 0.778937 0.475230 0.087 Uiso 1 1 calc R U
H10C H 0.687410 0.762644 0.520634 0.087 Uiso 1 1 calc R U
C35 C 0.73780(16) 0.5642(3) 0.50045(14) 0.0538(9) Uani 1 1 d . .
H9A H 0.733236 0.570843 0.533562 0.081 Uiso 1 1 calc R U
H9B H 0.780902 0.594802 0.490973 0.081 Uiso 1 1 calc R U
H9C H 0.735366 0.485876 0.491748 0.081 Uiso 1 1 calc R U
C36 C 0.68667(19) 0.6110(4) 0.42633(13) 0.0608(11) Uani 1 1 d . .
H8A H 0.682343 0.531898 0.419324 0.091 Uiso 1 1 calc R U
H8B H 0.729999 0.637908 0.415536 0.091 Uiso 1 1 calc R U
H8C H 0.650886 0.652159 0.411137 0.091 Uiso 1 1 calc R U

loop_
_atom_site_aniso_label
_atom_site_aniso_U_11
_atom_site_aniso_U_22
_atom_site_aniso_U_33
_atom_site_aniso_U_23
_atom_site_aniso_U_13
_atom_site_aniso_U_12
Si1 0.0244(4) 0.0208(4) 0.0235(4) -0.0014(2) -0.0010(2) 0.0012(3)
N1 0.0276(11) 0.0214(11) 0.0256(11) 0.0008(8) 0.0003(8) 0.0006(9)
C1 0.0392(15) 0.0271(14) 0.0241(13) 0.0000(10) -0.0021(11) -0.0024(12)
B1 0.0201(13) 0.0207(14) 0.0282(14) 0.0023(11) 0.0025(11) -0.0032(11)
N2 0.0269(11) 0.0197(11) 0.0259(11) 0.0008(8) -0.0013(8) -0.0001(8)
C2 0.0360(14) 0.0262(14) 0.0260(13) 0.0044(10) -0.0042(11) -0.0005(11)
N3 0.0297(11) 0.0279(12) 0.0282(12) -0.0027(9) 0.0022(9) -0.0031(9)
C3 0.0348(14) 0.0231(13) 0.0205(12) -0.0014(10) 0.0008(10) 0.0002(11)
N4 0.0306(12) 0.0208(11) 0.0267(11) -0.0006(8) -0.0001(9) 0.0011(9)
C4 0.0346(15) 0.0362(16) 0.0299(14) -0.0023(11) 0.0042(11) 0.0030(13)
N5 0.0267(11) 0.0312(12) 0.0310(12) -0.0030(9) -0.0010(9) -0.0029(10)
C5 0.0418(17) 0.0405(17) 0.0349(15) -0.0028(12) 0.0048(12) 0.0140(14)
C6 0.061(2) 0.0291(15) 0.0353(15) -0.0019(12) 0.0035(14) 0.0140(14)
C7 0.0541(19) 0.0260(15) 0.0315(14) -0.0025(11) 0.0015(13) -0.0040(13)
C8 0.0384(15) 0.0270(14) 0.0221(12) -0.0019(10) 0.0009(11) -0.0016(12)
C9 0.0306(16) 0.0443(19) 0.070(2) -0.0075(16) 0.0126(15) -0.0034(14)
C10 0.054(2) 0.072(3) 0.091(3) 0.026(2) 0.023(2) -0.012(2)
C11 0.0329(19) 0.078(3) 0.095(3) -0.026(2) 0.0106(18) -0.0025(19)
C12 0.0367(16) 0.0345(15) 0.0331(14) -0.0042(12) 0.0016(12) -0.0088(13)
C13 0.0482(18) 0.0480(19) 0.0384(16) -0.0047(14) 0.0018(14) -0.0178(16)
C14 0.0439(18) 0.061(2) 0.0405(17) 0.0035(15) -0.0049(14) -0.0138(16)
C15 0.0327(14) 0.0210(13) 0.0248(12) 0.0040(10) 0.0006(10) 0.0035(11)
C16 0.0320(14) 0.0377(16) 0.0299(14) 0.0079(11) 0.0008(11) 0.0040(12)
C17 0.0368(16) 0.0456(18) 0.0431(16) 0.0101(14) 0.0051(13) 0.0150(14)
C18 0.054(2) 0.0331(17) 0.0492(18) 0.0034(14) 0.0077(15) 0.0217(15)
C19 0.059(2) 0.0215(14) 0.0426(17) -0.0011(12) 0.0022(14) 0.0034(13)
C20 0.0399(16) 0.0212(13) 0.0305(13) 0.0021(10) 0.0015(11) 0.0008(11)
C21 0.0298(15) 0.057(2) 0.0418(17) 0.0041(14) -0.0062(13) -0.0062(14)
C22 0.0380(18) 0.070(2) 0.058(2) 0.0206(18) -0.0106(15) -0.0171(17)
C23 0.048(2) 0.101(3) 0.0440(19) 0.016(2) -0.0112(16) -0.016(2)
C24 0.0398(16) 0.0246(14) 0.0443(16) -0.0039(12) 0.0011(13) -0.0077(12)
C25 0.054(2) 0.058(2) 0.055(2) -0.0092(17) 0.0159(17) -0.0259(18)
C26 0.054(2) 0.0280(16) 0.057(2) -0.0055(14) -0.0062(16) -0.0122(14)
C27 0.0352(15) 0.0272(14) 0.0270(13) -0.0049(10) -0.0045(11) 0.0003(11)
C28 0.0362(15) 0.0308(14) 0.0328(14) -0.0023(11) -0.0084(12) -0.0022(12)
C29 0.0363(14) 0.0225(13) 0.0323(14) -0.0006(10) 0.0032(11) 0.0078(11)
C30 0.0536(19) 0.0243(14) 0.0387(16) -0.0010(12) 0.0008(14) 0.0043(13)
C31 0.0340(15) 0.0353(15) 0.0340(15) 0.0027(12) -0.0011(12) 0.0093(12)
C32 0.0515(19) 0.0392(17) 0.0325(15) 0.0000(12) 0.0060(13) 0.0172(14)
C33 0.0281(14) 0.0421(17) 0.0430(16) 0.0014(13) -0.0001(12) -0.0068(13)
C34 0.0434(19) 0.041(2) 0.090(3) 0.0031(18) 0.0072(18) -0.0079(16)
C35 0.0267(16) 0.057(2) 0.078(2) 0.0080(18) -0.0001(16) 0.0005(15)
C36 0.0412(19) 0.086(3) 0.055(2) -0.008(2) 0.0138(16) -0.018(2)

loop_
_atom_type_symbol
_atom_type_description
_atom_type_scat_dispersion_real
_atom_type_scat_dispersion_imag
_atom_type_scat_source
C C 0.0181 0.0091 'International Tables Vol C Tables 4.2.6.8 and 6.1.1.4'
H H 0.0000 0.0000 'International Tables Vol C Tables 4.2.6.8 and 6.1.1.4'
B B 0.0090 0.0039 'International Tables Vol C Tables 4.2.6.8 and 6.1.1.4'
N N 0.0311 0.0180 'International Tables Vol C Tables 4.2.6.8 and 6.1.1.4'
Si Si 0.2541 0.3302 'International Tables Vol C Tables 4.2.6.8 and 6.1.1.4'

loop_
_geom_angle_atom_site_label_1
_geom_angle_atom_site_label_2
_geom_angle_atom_site_label_3
_geom_angle
_geom_angle_site_symmetry_1
_geom_angle_site_symmetry_3
N3 Si1 N5 121.46(12) . .
N3 Si1 N4 114.45(11) . 5_666
N5 Si1 N4 111.31(11) . 5_666
N3 Si1 N4 126.48(11) . .
N5 Si1 N4 93.59(10) . .
N4 Si1 N4 82.31(10) 5_666 .
C1 N1 C3 118.9(2) . .
C1 N1 B1 108.9(2) . .
C3 N1 B1 132.0(2) . .
C2 C1 N1 110.0(2) . .
C2 C1 H11 125.0 . .
N1 C1 H11 125.0 . .
N3 B1 N2 128.4(2) . .
N3 B1 N1 130.0(2) . .
N2 B1 N1 101.6(2) . .
C2 N2 C15 118.4(2) . .
C2 N2 B1 110.0(2) . .
C15 N2 B1 131.1(2) . .
C1 C2 N2 109.5(2) . .
C1 C2 H12 125.3 . .
N2 C2 H12 125.3 . .
B1 N3 Si1 171.5(2) . .
C4 C3 C8 121.6(3) . .
C4 C3 N1 119.2(2) . .
C8 C3 N1 119.1(2) . .
C27 N4 C29 110.3(2) . .
C27 N4 Si1 100.06(16) . 5_666
C29 N4 Si1 123.56(17) . 5_666
C27 N4 Si1 101.19(16) . .
C29 N4 Si1 120.29(16) . .
Si1 N4 Si1 97.70(10) 5_666 .
C5 C4 C3 118.0(3) . .
C5 C4 C9 120.8(3) . .
C3 C4 C9 121.1(3) . .
C28 N5 C33 116.6(2) . .
C28 N5 Si1 108.32(18) . .
C33 N5 Si1 132.57(19) . .
C6 C5 C4 121.6(3) . .
C6 C5 H29 119.2 . .
C4 C5 H29 119.2 . .
C7 C6 C5 119.9(3) . .
C7 C6 H28 120.1 . .
C5 C6 H28 120.1 . .
C6 C7 C8 121.5(3) . .
C6 C7 H27 119.3 . .
C8 C7 H27 119.3 . .
C7 C8 C3 117.4(3) . .
C7 C8 C12 120.4(3) . .
C3 C8 C12 122.1(2) . .
C4 C9 C11 113.4(3) . .
C4 C9 C10 110.4(3) . .
C11 C9 C10 109.2(3) . .
C4 C9 H34 107.9 . .
C11 C9 H34 107.9 . .
C10 C9 H34 107.9 . .
C9 C10 H35A 109.5 . .
C9 C10 H35B 109.5 . .
H35A C10 H35B 109.5 . .
C9 C10 H35C 109.5 . .
H35A C10 H35C 109.5 . .
H35B C10 H35C 109.5 . .
C9 C11 H36A 109.5 . .
C9 C11 H36B 109.5 . .
H36A C11 H36B 109.5 . .
C9 C11 H36C 109.5 . .
H36A C11 H36C 109.5 . .
H36B C11 H36C 109.5 . .
C8 C12 C14 111.0(2) . .
C8 C12 C13 113.2(3) . .
C14 C12 C13 108.5(2) . .
C8 C12 H31 108.0 . .
C14 C12 H31 108.0 . .
C13 C12 H31 108.0 . .
C12 C13 H33A 109.5 . .
C12 C13 H33B 109.5 . .
H33A C13 H33B 109.5 . .
C12 C13 H33C 109.5 . .
H33A C13 H33C 109.5 . .
H33B C13 H33C 109.5 . .
C12 C14 H32A 109.5 . .
C12 C14 H32B 109.5 . .
H32A C14 H32B 109.5 . .
C12 C14 H32C 109.5 . .
H32A C14 H32C 109.5 . .
H32B C14 H32C 109.5 . .
C16 C15 C20 121.2(3) . .
C16 C15 N2 118.8(2) . .
C20 C15 N2 119.9(2) . .
C17 C16 C15 118.5(3) . .
C17 C16 C21 119.5(3) . .
C15 C16 C21 122.0(3) . .
C18 C17 C16 121.0(3) . .
C18 C17 H17 119.5 . .
C16 C17 H17 119.5 . .
C17 C18 C19 120.1(3) . .
C17 C18 H16 119.9 . .
C19 C18 H16 119.9 . .
C18 C19 C20 121.3(3) . .
C18 C19 H15 119.4 . .
C20 C19 H15 119.4 . .
C19 C20 C15 117.9(3) . .
C19 C20 C24 122.0(3) . .
C15 C20 C24 120.1(2) . .
C16 C21 C22 113.0(3) . .
C16 C21 C23 110.9(3) . .
C22 C21 C23 109.8(3) . .
C16 C21 H22 107.7 . .
C22 C21 H22 107.7 . .
C23 C21 H22 107.7 . .
C21 C22 H23A 109.5 . .
C21 C22 H23B 109.5 . .
H23A C22 H23B 109.5 . .
C21 C22 H23C 109.5 . .
H23A C22 H23C 109.5 . .
H23B C22 H23C 109.5 . .
C21 C23 H24A 109.5 . .
C21 C23 H24B 109.5 . .
H24A C23 H24B 109.5 . .
C21 C23 H24C 109.5 . .
H24A C23 H24C 109.5 . .
H24B C23 H24C 109.5 . .
C20 C24 C25 110.3(3) . .
C20 C24 C26 113.8(3) . .
C25 C24 C26 109.5(3) . .
C20 C24 H19 107.7 . .
C25 C24 H19 107.7 . .
C26 C24 H19 107.7 . .
C24 C25 H21A 109.5 . .
C24 C25 H21B 109.5 . .
H21A C25 H21B 109.5 . .
C24 C25 H21C 109.5 . .
H21A C25 H21C 109.5 . .
H21B C25 H21C 109.5 . .
C24 C26 H20A 109.5 . .
C24 C26 H20B 109.5 . .
H20A C26 H20B 109.5 . .
C24 C26 H20C 109.5 . .
H20A C26 H20C 109.5 . .
H20B C26 H20C 109.5 . .
C28 C27 N4 116.3(2) . .
C28 C27 H2 121.9 . .
N4 C27 H2 121.9 . .
C27 C28 N5 119.4(3) . .
C27 C28 H1 120.3 . .
N5 C28 H1 120.3 . .
C30 C29 C32 111.5(2) . .
C30 C29 C31 109.2(2) . .
C32 C29 C31 109.7(3) . .
C30 C29 N4 108.1(2) . .
C32 C29 N4 109.9(2) . .
C31 C29 N4 108.4(2) . .
C29 C30 H4A 109.5 . .
C29 C30 H4B 109.5 . .
H4A C30 H4B 109.5 . .
C29 C30 H4C 109.5 . .
H4A C30 H4C 109.5 . .
H4B C30 H4C 109.5 . .
C29 C31 H6A 109.5 . .
C29 C31 H6B 109.5 . .
H6A C31 H6B 109.5 . .
C29 C31 H6C 109.5 . .
H6A C31 H6C 109.5 . .
H6B C31 H6C 109.5 . .
C29 C32 H5A 109.5 . .
C29 C32 H5B 109.5 . .
H5A C32 H5B 109.5 . .
C29 C32 H5C 109.5 . .
H5A C32 H5C 109.5 . .
H5B C32 H5C 109.5 . .
N5 C33 C36 110.0(2) . .
N5 C33 C35 109.7(3) . .
C36 C33 C35 109.0(3) . .
N5 C33 C34 109.4(3) . .
C36 C33 C34 108.9(3) . .
C35 C33 C34 109.9(3) . .
C33 C34 H10A 109.5 . .
C33 C34 H10B 109.5 . .
H10A C34 H10B 109.5 . .
C33 C34 H10C 109.5 . .
H10A C34 H10C 109.5 . .
H10B C34 H10C 109.5 . .
C33 C35 H9A 109.5 . .
C33 C35 H9B 109.5 . .
H9A C35 H9B 109.5 . .
C33 C35 H9C 109.5 . .
H9A C35 H9C 109.5 . .
H9B C35 H9C 109.5 . .
C33 C36 H8A 109.5 . .
C33 C36 H8B 109.5 . .
H8A C36 H8B 109.5 . .
C33 C36 H8C 109.5 . .
H8A C36 H8C 109.5 . .
H8B C36 H8C 109.5 . .

loop_
_geom_bond_atom_site_label_1
_geom_bond_atom_site_label_2
_geom_bond_distance
_geom_bond_site_symmetry_2
Si1 N3 1.573(2) .
Si1 N5 1.736(2) .
Si1 N4 1.904(2) 5_666
Si1 N4 1.920(2) .
N1 C1 1.406(3) .
N1 C3 1.433(3) .
N1 B1 1.473(4) .
C1 C2 1.333(4) .
C1 H11 0.9500 .
B1 N3 1.396(4) .
B1 N2 1.468(4) .
N2 C2 1.394(3) .
N2 C15 1.429(3) .
C2 H12 0.9500 .
C3 C4 1.404(4) .
C3 C8 1.409(4) .
N4 C27 1.477(3) .
N4 C29 1.543(3) .
C4 C5 1.395(4) .
C4 C9 1.519(4) .
N5 C28 1.387(4) .
N5 C33 1.500(4) .
C5 C6 1.379(5) .
C5 H29 0.9500 .
C6 C7 1.376(5) .
C6 H28 0.9500 .
C7 C8 1.407(4) .
C7 H27 0.9500 .
C8 C12 1.519(4) .
C9 C11 1.526(5) .
C9 C10 1.530(6) .
C9 H34 1.0000 .
C10 H35A 0.9800 .
C10 H35B 0.9800 .
C10 H35C 0.9800 .
C11 H36A 0.9800 .
C11 H36B 0.9800 .
C11 H36C 0.9800 .
C12 C14 1.531(4) .
C12 C13 1.534(4) .
C12 H31 1.0000 .
C13 H33A 0.9800 .
C13 H33B 0.9800 .
C13 H33C 0.9800 .
C14 H32A 0.9800 .
C14 H32B 0.9800 .
C14 H32C 0.9800 .
C15 C16 1.404(4) .
C15 C20 1.406(4) .
C16 C17 1.395(4) .
C16 C21 1.515(5) .
C17 C18 1.374(5) .
C17 H17 0.9500 .
C18 C19 1.383(5) .
C18 H16 0.9500 .
C19 C20 1.396(4) .
C19 H15 0.9500 .
C20 C24 1.521(4) .
C21 C22 1.528(5) .
C21 C23 1.535(5) .
C21 H22 1.0000 .
C22 H23A 0.9800 .
C22 H23B 0.9800 .
C22 H23C 0.9800 .
C23 H24A 0.9800 .
C23 H24B 0.9800 .
C23 H24C 0.9800 .
C24 C25 1.529(5) .
C24 C26 1.531(4) .
C24 H19 1.0000 .
C25 H21A 0.9800 .
C25 H21B 0.9800 .
C25 H21C 0.9800 .
C26 H20A 0.9800 .
C26 H20B 0.9800 .
C26 H20C 0.9800 .
C27 C28 1.330(4) .
C27 H2 0.9500 .
C28 H1 0.9500 .
C29 C30 1.518(4) .
C29 C32 1.519(4) .
C29 C31 1.526(4) .
C30 H4A 0.9800 .
C30 H4B 0.9800 .
C30 H4C 0.9800 .
C31 H6A 0.9800 .
C31 H6B 0.9800 .
C31 H6C 0.9800 .
C32 H5A 0.9800 .
C32 H5B 0.9800 .
C32 H5C 0.9800 .
C33 C36 1.513(5) .
C33 C35 1.523(5) .
C33 C34 1.524(5) .
C34 H10A 0.9800 .
C34 H10B 0.9800 .
C34 H10C 0.9800 .
C35 H9A 0.9800 .
C35 H9B 0.9800 .
C35 H9C 0.9800 .
C36 H8A 0.9800 .
C36 H8B 0.9800 .
C36 H8C 0.9800 .
